data_1528829
loop_
_publ_author_name
'Rikiishi, Y.'
'Kubozono, Y.'
'Hosokawa, T.'
'Takabayashi, Y.'
'Fujiwara, A.'
'Shibata, K.'
'Haruyama, Y.'
'Iwasa, Y.'
'Kobayashi, S.'
'Mori, S.'

_publ_section_title
;
 Structural and electronic characterizations of two isomers of Ce@C82
;
_journal_name_full 'J. Phys. Chem. B'
_journal_page_first 7580
_journal_page_last 7585
_journal_volume 108
_journal_year 2004
_chemical_formula_sum 'C82 Ce'
_chemical_name_systematic 'Ce C82'
_space_group_IT_number 205
_symmetry_space_group_name_Hall '-P 2ac 2ab 3'
_symmetry_space_group_name_H-M 'P a -3'
_cell_angle_alpha 90
_cell_angle_beta 90
_cell_angle_gamma 90
_cell_formula_units_Z 4
_cell_length_a 15.78
_cell_length_b 15.78
_cell_length_c 15.78
_cell_volume 3929.353
_citation_journal_id_ASTM JPCBFK
_cod_data_source_file Rikiishi_JPCBFK_2004_587.cif
_cod_data_source_block C82Ce1
_cod_original_cell_volume 3929.352
_cod_original_formula_sum 'C82 Ce1'
_cod_database_code 1528829

loop_
_symmetry_equiv_pos_as_xyz
x,y,z
-x+1/2,-y,z+1/2
x+1/2,-y+1/2,-z
-x,y+1/2,-z+1/2
z,x,y
-z+1/2,-x,y+1/2
z+1/2,-x+1/2,-y
-z,x+1/2,-y+1/2
y,z,x
y+1/2,-z+1/2,-x
-y,z+1/2,-x+1/2
-y+1/2,-z,x+1/2
-x,-y,-z
x-1/2,y,-z-1/2
-x-1/2,y-1/2,z
x,-y-1/2,z-1/2
-z,-x,-y
z-1/2,x,-y-1/2
-z-1/2,x-1/2,y
z,-x-1/2,y-1/2
-y,-z,-x
-y-1/2,z-1/2,x
y,-z-1/2,x-1/2
y-1/2,z,-x-1/2

loop_
_atom_site_label
_atom_site_type_symbol
_atom_site_fract_x
_atom_site_fract_y
_atom_site_fract_z
_atom_site_occupancy
_atom_site_U_iso_or_equiv
C16 C -0.00287 -0.09576 0.23615 0.1667 0.0
C29 C -0.09025 -0.18239 0.14008 0.1667 0.0
C6 C 0.13746 -0.21449 -0.06436 0.1667 0.0
C31 C -0.14695 -0.04449 0.19787 0.1667 0.0
C37 C 0.17455 0.1954 -0.02363 0.1667 0.0
C47 C 0.25099 0.05883 -0.04255 0.1667 0.0
C20 C 0.05692 0.03715 0.25392 0.1667 0.0
C43 C -0.12264 0.22188 0.07445 0.1667 0.0
C9 C 0.14828 -0.07896 0.19956 0.1667 0.0
C52 C 0.2011 -0.02121 -0.16656 0.1667 0.0
C65 C -0.22983 -0.11222 -0.06804 0.1667 0.0
C1 C 0.24232 -0.09959 -0.04826 0.1667 0.0
C17 C 0.03935 -0.18748 -0.18404 0.1667 0.0
C45 C -0.12657 0.23436 -0.01408 0.1667 0.0
C36 C 0.21695 0.11422 0.10088 0.1667 0.0
C69 C -0.24584 0.04287 -0.07995 0.1667 0.0
C35 C 0.17363 0.18519 0.06595 0.1667 0.0
C64 C -0.03829 -0.08152 -0.25055 0.1667 0.0
C48 C 0.25555 0.05215 0.04792 0.1667 0.0
C18 C 0.05718 -0.23145 -0.108 0.1667 0.0
C33 C -0.19183 0.03094 0.17562 0.1667 0.0
C12 C -0.00829 -0.26514 0.03232 0.1667 0.0
C70 C -0.20826 0.03677 -0.16111 0.1667 0.0
C82 C -0.09675 -0.23264 -0.0803 0.1667 0.0
C28 C -0.08772 -0.23551 0.06829 0.1667 0.0
C59 C 0.09367 0.18724 -0.14589 0.1667 0.0
C67 C -0.14065 0.17526 -0.14688 0.1667 0.0
C41 C 0.10256 0.23034 -0.06701 0.1667 0.0
C30 C -0.15841 -0.12077 0.14635 0.1667 0.0
C73 C -0.24613 0.03348 0.10169 0.1667 0.0
C23 C 0.07121 0.1752 0.18583 0.1667 0.0
C62 C -0.17709 -0.0413 -0.19243 0.1667 0.0
C19 C -0.01334 -0.25834 -0.05962 0.1667 0.0
C25 C -0.15379 0.11134 0.1834 0.1667 0.0
C2 C 0.23865 -0.10509 0.04085 0.1667 0.0
C26 C -0.07246 0.12062 0.22011 0.1667 0.0
C77 C -0.14398 -0.22363 -0.00114 0.1667 0.0
C53 C 0.09719 -0.12331 -0.21666 0.1667 0.0
C81 C -0.11306 -0.17886 -0.15012 0.1667 0.0
C54 C 0.17172 -0.10763 -0.17595 0.1667 0.0
C21 C 0.10989 0.09959 0.21616 0.1667 0.0
C78 C -0.20847 -0.16531 0.00478 0.1667 0.0
C22 C 0.18516 0.07176 0.17507 0.1667 0.0
C60 C -0.05686 0.21251 -0.14253 0.1667 0.0
C66 C -0.18207 -0.11639 -0.14376 0.1667 0.0
C5 C 0.14103 -0.22551 0.02464 0.1667 0.0
C50 C 0.16177 0.12552 -0.15223 0.1667 0.0
C56 C 0.00091 0.09329 -0.22918 0.1667 0.0
C3 C 0.24878 -0.02799 0.08905 0.1667 0.0
C76 C -0.18154 0.18538 -0.06515 0.1667 0.0
C51 C 0.15046 0.04845 -0.19451 0.1667 0.0
C44 C -0.0424 0.23542 0.11625 0.1667 0.0
C68 C -0.26104 -0.03417 -0.03674 0.1667 0.0
C38 C 0.03245 0.25401 0.06858 0.1667 0.0
C40 C 0.03036 0.25856 -0.0219 0.1667 0.0
C24 C -0.03379 0.04717 0.25411 0.1667 0.0
C8 C 0.14317 -0.1575 0.15598 0.1667 0.0
C79 C -0.21852 -0.11721 0.08034 0.1667 0.0
C39 C -0.04945 0.25194 -0.06288 0.1667 0.0
C32 C -0.07106 -0.0341 0.24243 0.1667 0.0
C58 C 0.04747 -0.05377 -0.25078 0.1667 0.0
C11 C 0.07543 -0.05143 0.24406 0.1667 0.0
C4 C 0.18947 -0.17082 0.07652 0.1667 0.0
C80 C -0.04407 -0.16176 -0.20469 0.1667 0.0
C71 C -0.15333 0.10362 -0.19338 0.1667 0.0
C42 C -0.17937 0.16312 0.11072 0.1667 0.0
C13 C 0.06636 -0.24927 0.07274 0.1667 0.0
C61 C 0.0142 0.17201 -0.18179 0.1667 0.0
C27 C -0.01835 0.18616 0.18805 0.1667 0.0
C7 C 0.19382 -0.1545 -0.09999 0.1667 0.0
C34 C 0.10267 0.21735 0.11131 0.1667 0.0
C15 C -0.01049 -0.16783 0.18531 0.1667 0.0
C55 C -0.08321 0.06466 -0.23862 0.1667 0.0
C46 C 0.21154 0.13152 -0.07729 0.1667 0.0
Ce1 Ce 0.05 0.05 0.05 0.5 0.0
C57 C 0.06898 0.03159 -0.23554 0.1667 0.0
C49 C 0.24745 -0.01702 -0.09036 0.1667 0.0
C14 C 0.06633 -0.20256 0.15176 0.1667 0.0
C10 C 0.20466 -0.01577 0.16729 0.1667 0.0
C72 C -0.25894 -0.03834 0.05549 0.1667 0.0
C75 C -0.23214 0.12008 -0.03007 0.1667 0.0
C63 C -0.10272 -0.02313 -0.24458 0.1667 0.0
C74 C -0.23436 0.11429 0.05941 0.1667 0.0
